data_7239832
loop_
_publ_author_name
'Kim, Min-Ji'
'Ahn, Mina'
'Shim, Jun Ho'
'Wee, Kyung-Ryang'

_publ_section_title
;
 Terphenyl backbone-based donor-\p-acceptor dyads: geometric isomer
 effects on intramolecular charge transfer.
;
_journal_issue 6
_journal_name_full 'Physical chemistry chemical physics : PCCP'
_journal_page_first 3370
_journal_page_last 3378
_journal_paper_doi 10.1039/c9cp06466d
_journal_volume 22
_journal_year 2020
_chemical_formula_moiety 'C43 H31 N3'
_chemical_formula_sum 'C1.87 H1.35 N0.13'
_chemical_formula_weight 25.64
_chemical_name_systematic
;
N,N-diphenyl-4"-(1-phenyl-1H-benzo[d]imidazole-2-yl)-[1,1':3',1"-terphenyl]-4-amine
;
_space_group_crystal_system triclinic
_space_group_IT_number 2
_space_group_name_Hall '-P 1'
_space_group_name_H-M_alt 'P -1'
_atom_sites_solution_hydrogens geom
_audit_creation_method SHELXL-2014/7
_audit_update_record
;
2019-11-27 deposited with the CCDC.	2020-01-10 downloaded from the CCDC.
;
_cell_angle_alpha 65.086(2)
_cell_angle_beta 76.413(2)
_cell_angle_gamma 80.311(2)
_cell_formula_units_Z 92
_cell_length_a 9.7503(5)
_cell_length_b 18.6569(11)
_cell_length_c 19.6036(11)
_cell_measurement_reflns_used 9815
_cell_measurement_temperature 223(2)
_cell_measurement_theta_max 26.095
_cell_measurement_theta_min 2.3055
_cell_volume 3134.0(3)
_computing_structure_refinement 'SHELXL-2014/7 (Sheldrick, 2014)'
_diffrn_ambient_temperature 223(2)
_diffrn_measured_fraction_theta_full 0.999
_diffrn_measured_fraction_theta_max 0.994
_diffrn_measurement_device_type 'PHOTON 100 CMOS'
_diffrn_radiation_type MoK\a
_diffrn_radiation_wavelength 0.71073
_diffrn_reflns_av_R_equivalents 0.0886
_diffrn_reflns_av_unetI/netI 0.0540
_diffrn_reflns_Laue_measured_fraction_full 0.999
_diffrn_reflns_Laue_measured_fraction_max 0.994
_diffrn_reflns_limit_h_max 13
_diffrn_reflns_limit_h_min -13
_diffrn_reflns_limit_k_max 24
_diffrn_reflns_limit_k_min -24
_diffrn_reflns_limit_l_max 26
_diffrn_reflns_limit_l_min -26
_diffrn_reflns_number 104192
_diffrn_reflns_point_group_measured_fraction_full 0.999
_diffrn_reflns_point_group_measured_fraction_max 0.994
_diffrn_reflns_theta_full 25.242
_diffrn_reflns_theta_max 28.411
_diffrn_reflns_theta_min 1.984
_exptl_absorpt_coefficient_mu 0.073
_exptl_crystal_colour colorless
_exptl_crystal_density_diffrn 1.250
_exptl_crystal_description Block
_exptl_crystal_F_000 1240
_exptl_crystal_size_max 0.260
_exptl_crystal_size_mid 0.140
_exptl_crystal_size_min 0.100
_refine_diff_density_max 0.207
_refine_diff_density_min -0.220
_refine_diff_density_rms 0.045
_refine_ls_extinction_coef 0.0173(9)
_refine_ls_extinction_expression Fc^*^=kFc[1+0.001xFc^2^\l^3^/sin(2\q)]^-1/4^
_refine_ls_extinction_method 'SHELXL-2014/7 (Sheldrick 2014'
_refine_ls_goodness_of_fit_ref 1.052
_refine_ls_hydrogen_treatment constr
_refine_ls_matrix_type full
_refine_ls_number_parameters 830
_refine_ls_number_reflns 15650
_refine_ls_number_restraints 0
_refine_ls_restrained_S_all 1.052
_refine_ls_R_factor_all 0.1211
_refine_ls_R_factor_gt 0.0520
_refine_ls_shift/su_max 0.001
_refine_ls_shift/su_mean 0.000
_refine_ls_structure_factor_coef Fsqd
_refine_ls_weighting_details 'w=1/[\s^2^(Fo^2^)+(0.0442P)^2^+1.4806P] where P=(Fo^2^+2Fc^2^)/3'
_refine_ls_weighting_scheme calc
_refine_ls_wR_factor_gt 0.1122
_refine_ls_wR_factor_ref 0.1573
_reflns_Friedel_coverage 0.000
_reflns_number_gt 8669
_reflns_number_total 15650
_reflns_threshold_expression 'I > 2\s(I)'
_cod_data_source_file c9cp06466d2.cif
_cod_data_source_block shelx
_cod_depositor_comments 'Adding full bibliography for 7239832.cif.'
_cod_database_code 7239832
_shelx_shelxl_version_number 2014/7
_shelx_space_group_comment
;
The symmetry employed for this shelxl refinement is uniquely defined
by the following loop, which should always be used as a source of
symmetry information in preference to the above space-group names.
They are only intended as comments.
;
_shelx_estimated_absorpt_t_min 0.981
_shelx_estimated_absorpt_t_max 0.993

loop_
_space_group_symop_operation_xyz
'x, y, z'
'-x, -y, -z'

loop_
_atom_site_label
_atom_site_type_symbol
_atom_site_fract_x
_atom_site_fract_y
_atom_site_fract_z
_atom_site_U_iso_or_equiv
_atom_site_adp_type
_atom_site_occupancy
_atom_site_site_symmetry_order
_atom_site_calc_flag
_atom_site_refinement_flags_posn
_atom_site_refinement_flags_adp
N1 N 0.64935(19) 0.07368(11) 1.04121(10) 0.0447(4) Uani 1 1 d . .
N2 N 0.49151(17) 0.12473(11) 0.36437(9) 0.0394(4) Uani 1 1 d . .
N3 N 0.34280(18) 0.09626(11) 0.47757(10) 0.0430(4) Uani 1 1 d . .
N4 N 0.61361(19) 0.37004(13) 0.63092(10) 0.0511(5) Uani 1 1 d . .
N5 N 0.87758(19) 0.49265(10) -0.10738(10) 0.0433(4) Uani 1 1 d . .
N6 N 0.8518(2) 0.60054(11) -0.08070(11) 0.0496(5) Uani 1 1 d . .
C1 C 0.8921(2) 0.13751(13) 0.72744(12) 0.0416(5) Uani 1 1 d . .
C2 C 1.0316(2) 0.15623(15) 0.69528(13) 0.0510(6) Uani 1 1 d . .
H2 H 1.0901 0.1599 0.7254 0.061 Uiso 1 1 calc R U
C3 C 1.0845(2) 0.16938(16) 0.61957(14) 0.0552(6) Uani 1 1 d . .
H3 H 1.1788 0.1819 0.5986 0.066 Uiso 1 1 calc R U
C4 C 1.0003(2) 0.16437(15) 0.57440(13) 0.0498(6) Uani 1 1 d . .
H4 H 1.0375 0.1739 0.5228 0.060 Uiso 1 1 calc R U
C5 C 0.8606(2) 0.14530(13) 0.60462(12) 0.0411(5) Uani 1 1 d . .
C6 C 0.8089(2) 0.13226(13) 0.68146(12) 0.0421(5) Uani 1 1 d . .
H6 H 0.7147 0.1195 0.7026 0.050 Uiso 1 1 calc R U
C7 C 0.8321(2) 0.12224(13) 0.80875(12) 0.0416(5) Uani 1 1 d . .
C8 C 0.6916(2) 0.14568(13) 0.83029(12) 0.0434(5) Uani 1 1 d . .
H8 H 0.6359 0.1730 0.7924 0.052 Uiso 1 1 calc R U
C9 C 0.6311(2) 0.12997(13) 0.90603(12) 0.0434(5) Uani 1 1 d . .
H9 H 0.5355 0.1464 0.9187 0.052 Uiso 1 1 calc R U
C10 C 0.7101(2) 0.09037(13) 0.96324(12) 0.0398(5) Uani 1 1 d . .
C13 C 0.5247(2) 0.12189(14) 1.05573(12) 0.0435(5) Uani 1 1 d . .
C11 C 0.8521(2) 0.06819(14) 0.94224(13) 0.0463(5) Uani 1 1 d . .
H11 H 0.9084 0.0425 0.9800 0.056 Uiso 1 1 calc R U
C14 C 0.5347(3) 0.20127(15) 1.03699(14) 0.0537(6) Uani 1 1 d . .
H14 H 0.6235 0.2225 1.0176 0.064 Uiso 1 1 calc R U
C12 C 0.9111(2) 0.08344(14) 0.86673(13) 0.0466(5) Uani 1 1 d . .
H12 H 1.0069 0.0673 0.8541 0.056 Uiso 1 1 calc R U
C15 C 0.4138(3) 0.24956(17) 1.04684(15) 0.0640(7) Uani 1 1 d . .
H15 H 0.4208 0.3036 1.0338 0.077 Uiso 1 1 calc R U
C16 C 0.2847(3) 0.2192(2) 1.07537(16) 0.0708(8) Uani 1 1 d . .
H16 H 0.2030 0.2522 1.0819 0.085 Uiso 1 1 calc R U
C17 C 0.2743(3) 0.1397(2) 1.09464(15) 0.0673(8) Uani 1 1 d . .
H17 H 0.1853 0.1188 1.1143 0.081 Uiso 1 1 calc R U
C18 C 0.3940(2) 0.09060(16) 1.08518(14) 0.0532(6) Uani 1 1 d . .
H18 H 0.3867 0.0365 1.0986 0.064 Uiso 1 1 calc R U
C19 C 0.6672(2) -0.00367(13) 1.09850(12) 0.0427(5) Uani 1 1 d . .
C20 C 0.6386(2) -0.01363(15) 1.17491(13) 0.0528(6) Uani 1 1 d . .
H20 H 0.6141 0.0308 1.1875 0.063 Uiso 1 1 calc R U
C21 C 0.6461(3) -0.08850(17) 1.23186(15) 0.0625(7) Uani 1 1 d . .
H21 H 0.6241 -0.0948 1.2833 0.075 Uiso 1 1 calc R U
C22 C 0.6854(3) -0.15425(17) 1.21470(16) 0.0640(7) Uani 1 1 d . .
H22 H 0.6895 -0.2052 1.2540 0.077 Uiso 1 1 calc R U
C23 C 0.7185(3) -0.14419(15) 1.13937(16) 0.0591(7) Uani 1 1 d . .
H23 H 0.7481 -0.1887 1.1272 0.071 Uiso 1 1 calc R U
C24 C 0.7090(2) -0.07028(14) 1.08141(14) 0.0494(6) Uani 1 1 d . .
H24 H 0.7309 -0.0647 1.0302 0.059 Uiso 1 1 calc R U
C25 C 0.7669(2) 0.13639(13) 0.55947(12) 0.0400(5) Uani 1 1 d . .
C26 C 0.7814(2) 0.17727(14) 0.48052(12) 0.0447(5) Uani 1 1 d . .
H26 H 0.8543 0.2116 0.4540 0.054 Uiso 1 1 calc R U
C27 C 0.6907(2) 0.16850(14) 0.44021(12) 0.0453(5) Uani 1 1 d . .
H27 H 0.7038 0.1962 0.3868 0.054 Uiso 1 1 calc R U
C28 C 0.5807(2) 0.11935(12) 0.47784(12) 0.0392(5) Uani 1 1 d . .
C29 C 0.5660(2) 0.07859(13) 0.55670(12) 0.0444(5) Uani 1 1 d . .
H29 H 0.4919 0.0452 0.5834 0.053 Uiso 1 1 calc R U
C30 C 0.6579(2) 0.08624(13) 0.59624(12) 0.0442(5) Uani 1 1 d . .
H30 H 0.6467 0.0569 0.6494 0.053 Uiso 1 1 calc R U
C31 C 0.4730(2) 0.11225(13) 0.44068(11) 0.0396(5) Uani 1 1 d . .
C32 C 0.6202(2) 0.12588(13) 0.31054(11) 0.0393(5) Uani 1 1 d . .
C33 C 0.7234(2) 0.06330(14) 0.32829(13) 0.0437(5) Uani 1 1 d . .
H33 H 0.7139 0.0220 0.3773 0.052 Uiso 1 1 calc R U
C34 C 0.8406(2) 0.06276(16) 0.27267(14) 0.0532(6) Uani 1 1 d . .
H34 H 0.9113 0.0207 0.2838 0.064 Uiso 1 1 calc R U
C35 C 0.8542(3) 0.12357(17) 0.20098(14) 0.0597(7) Uani 1 1 d . .
H35 H 0.9333 0.1223 0.1632 0.072 Uiso 1 1 calc R U
C36 C 0.7529(3) 0.18597(17) 0.18440(14) 0.0597(7) Uani 1 1 d . .
H36 H 0.7635 0.2278 0.1357 0.072 Uiso 1 1 calc R U
C37 C 0.6356(2) 0.18731(14) 0.23923(12) 0.0498(6) Uani 1 1 d . .
H37 H 0.5661 0.2301 0.2280 0.060 Uiso 1 1 calc R U
C38 C 0.3605(2) 0.11615(13) 0.35262(12) 0.0401(5) Uani 1 1 d . .
C39 C 0.3163(2) 0.12063(14) 0.28859(13) 0.0491(6) Uani 1 1 d . .
H39 H 0.3775 0.1330 0.2410 0.059 Uiso 1 1 calc R U
C40 C 0.1774(3) 0.10594(16) 0.29882(15) 0.0569(6) Uani 1 1 d . .
H40 H 0.1425 0.1090 0.2568 0.068 Uiso 1 1 calc R U
C41 C 0.0871(2) 0.08665(16) 0.36959(15) 0.0578(6) Uani 1 1 d . .
H41 H -0.0068 0.0769 0.3741 0.069 Uiso 1 1 calc R U
C42 C 0.1318(2) 0.08161(15) 0.43289(14) 0.0503(6) Uani 1 1 d . .
H42 H 0.0707 0.0679 0.4806 0.060 Uiso 1 1 calc R U
C43 C 0.2711(2) 0.09746(13) 0.42396(12) 0.0421(5) Uani 1 1 d . .
C51 C 0.4487(2) 0.34541(13) 0.38097(12) 0.0410(5) Uani 1 1 d . .
C52 C 0.3252(2) 0.31049(14) 0.39190(13) 0.0474(5) Uani 1 1 d . .
H52 H 0.2730 0.2865 0.4416 0.057 Uiso 1 1 calc R U
C53 C 0.2789(2) 0.31085(15) 0.33034(14) 0.0521(6) Uani 1 1 d . .
H53 H 0.1963 0.2864 0.3387 0.062 Uiso 1 1 calc R U
C54 C 0.3525(2) 0.34655(14) 0.25684(13) 0.0476(5) Uani 1 1 d . .
H54 H 0.3180 0.3476 0.2155 0.057 Uiso 1 1 calc R U
C55 C 0.4778(2) 0.38116(13) 0.24337(12) 0.0409(5) Uani 1 1 d . .
C56 C 0.5234(2) 0.37921(13) 0.30634(12) 0.0419(5) Uani 1 1 d . .
H56 H 0.6083 0.4016 0.2982 0.050 Uiso 1 1 calc R U
C57 C 0.4977(2) 0.34930(13) 0.44537(12) 0.0415(5) Uani 1 1 d . .
C58 C 0.5713(2) 0.41221(13) 0.43434(12) 0.0445(5) Uani 1 1 d . .
H58 H 0.5943 0.4513 0.3847 0.053 Uiso 1 1 calc R U
C59 C 0.6116(2) 0.41870(14) 0.49441(12) 0.0465(5) Uani 1 1 d . .
H59 H 0.6605 0.4621 0.4853 0.056 Uiso 1 1 calc R U
C60 C 0.5804(2) 0.36158(14) 0.56790(12) 0.0444(5) Uani 1 1 d . .
C61 C 0.5127(2) 0.29632(14) 0.57932(13) 0.0498(6) Uani 1 1 d . .
H61 H 0.4955 0.2555 0.6284 0.060 Uiso 1 1 calc R U
C62 C 0.4707(2) 0.29093(14) 0.51938(12) 0.0472(5) Uani 1 1 d . .
H62 H 0.4229 0.2471 0.5285 0.057 Uiso 1 1 calc R U
C63 C 0.7465(2) 0.39826(14) 0.62206(13) 0.0479(5) Uani 1 1 d . .
C64 C 0.8698(3) 0.35975(17) 0.59863(15) 0.0610(7) Uani 1 1 d . .
H64 H 0.8661 0.3147 0.5893 0.073 Uiso 1 1 calc R U
C65 C 0.9992(3) 0.38755(19) 0.58890(18) 0.0756(8) Uani 1 1 d . .
H65 H 1.0832 0.3614 0.5727 0.091 Uiso 1 1 calc R U
C66 C 1.0057(3) 0.45296(19) 0.60271(18) 0.0745(8) Uani 1 1 d . .
H66 H 1.0937 0.4716 0.5960 0.089 Uiso 1 1 calc R U
C67 C 0.8834(3) 0.49117(18) 0.62636(17) 0.0707(8) Uani 1 1 d . .
H67 H 0.8878 0.5358 0.6362 0.085 Uiso 1 1 calc R U
C68 C 0.7539(3) 0.46429(16) 0.63583(15) 0.0594(7) Uani 1 1 d . .
H68 H 0.6704 0.4910 0.6517 0.071 Uiso 1 1 calc R U
C69 C 0.5080(2) 0.36364(13) 0.69540(12) 0.0474(5) Uani 1 1 d . .
C70 C 0.5445(3) 0.34425(16) 0.76568(14) 0.0642(7) Uani 1 1 d . .
H70 H 0.6403 0.3357 0.7703 0.077 Uiso 1 1 calc R U
C71 C 0.4391(5) 0.33750(18) 0.82934(16) 0.0865(11) Uani 1 1 d . .
H71 H 0.4648 0.3249 0.8767 0.104 Uiso 1 1 calc R U
C72 C 0.2984(5) 0.34894(19) 0.8243(2) 0.0933(12) Uani 1 1 d . .
H72 H 0.2279 0.3440 0.8676 0.112 Uiso 1 1 calc R U
C73 C 0.2629(3) 0.36768(17) 0.7551(2) 0.0762(9) Uani 1 1 d . .
H73 H 0.1669 0.3751 0.7512 0.091 Uiso 1 1 calc R U
C74 C 0.3650(3) 0.37592(14) 0.69090(15) 0.0562(6) Uani 1 1 d . .
H74 H 0.3378 0.3899 0.6437 0.067 Uiso 1 1 calc R U
C75 C 0.5620(2) 0.41876(13) 0.16522(12) 0.0417(5) Uani 1 1 d . .
C76 C 0.5578(2) 0.39676(13) 0.10616(12) 0.0448(5) Uani 1 1 d . .
H76 H 0.4971 0.3583 0.1151 0.054 Uiso 1 1 calc R U
C77 C 0.6408(2) 0.43023(14) 0.03458(12) 0.0463(5) Uani 1 1 d . .
H77 H 0.6358 0.4143 -0.0043 0.056 Uiso 1 1 calc R U
C78 C 0.7316(2) 0.48719(13) 0.01954(12) 0.0424(5) Uani 1 1 d . .
C79 C 0.7335(3) 0.51080(14) 0.07761(13) 0.0525(6) Uani 1 1 d . .
H79 H 0.7920 0.5504 0.0682 0.063 Uiso 1 1 calc R U
C80 C 0.6509(3) 0.47713(14) 0.14881(13) 0.0522(6) Uani 1 1 d . .
H80 H 0.6547 0.4940 0.1872 0.063 Uiso 1 1 calc R U
C81 C 0.8207(2) 0.52684(13) -0.05531(12) 0.0427(5) Uani 1 1 d . .
C82 C 0.8908(2) 0.41065(13) -0.09451(13) 0.0445(5) Uani 1 1 d . .
C83 C 0.9489(2) 0.35522(14) -0.03311(14) 0.0520(6) Uani 1 1 d . .
H83 H 0.9758 0.3709 0.0013 0.062 Uiso 1 1 calc R U
C84 C 0.9670(3) 0.27659(16) -0.02293(19) 0.0699(8) Uani 1 1 d . .
H84 H 1.0043 0.2383 0.0193 0.084 Uiso 1 1 calc R U
C85 C 0.9308(3) 0.25398(19) -0.0741(2) 0.0859(11) Uani 1 1 d . .
H85 H 0.9450 0.2005 -0.0673 0.103 Uiso 1 1 calc R U
C86 C 0.8739(3) 0.3092(2) -0.1350(2) 0.0845(10) Uani 1 1 d . .
H86 H 0.8497 0.2933 -0.1699 0.101 Uiso 1 1 calc R U
C87 C 0.8517(3) 0.38835(17) -0.14560(16) 0.0638(7) Uani 1 1 d . .
H87 H 0.8108 0.4260 -0.1868 0.077 Uiso 1 1 calc R U
C88 C 0.9517(2) 0.55051(14) -0.17096(12) 0.0445(5) Uani 1 1 d . .
C89 C 1.0290(2) 0.55033(16) -0.23975(13) 0.0544(6) Uani 1 1 d . .
H89 H 1.0408 0.5051 -0.2509 0.065 Uiso 1 1 calc R U
C90 C 1.0880(3) 0.61963(18) -0.29121(14) 0.0617(7) Uani 1 1 d . .
H90 H 1.1411 0.6220 -0.3387 0.074 Uiso 1 1 calc R U
C91 C 1.0701(3) 0.68612(18) -0.27401(15) 0.0660(7) Uani 1 1 d . .
H91 H 1.1112 0.7326 -0.3104 0.079 Uiso 1 1 calc R U
C92 C 0.9942(3) 0.68581(16) -0.20541(15) 0.0611(7) Uani 1 1 d . .
H92 H 0.9838 0.7310 -0.1943 0.073 Uiso 1 1 calc R U
C93 C 0.9334(2) 0.61670(14) -0.15294(13) 0.0466(5) Uani 1 1 d . .

loop_
_atom_site_aniso_label
_atom_site_aniso_U_11
_atom_site_aniso_U_22
_atom_site_aniso_U_33
_atom_site_aniso_U_23
_atom_site_aniso_U_13
_atom_site_aniso_U_12
N1 0.0460(10) 0.0458(11) 0.0389(10) -0.0169(8) -0.0079(8) 0.0056(8)
N2 0.0357(9) 0.0481(11) 0.0343(9) -0.0172(8) -0.0018(7) -0.0071(8)
N3 0.0407(10) 0.0490(11) 0.0407(10) -0.0209(9) -0.0004(8) -0.0089(8)
N4 0.0443(10) 0.0724(14) 0.0404(10) -0.0272(10) -0.0027(8) -0.0091(9)
N5 0.0535(11) 0.0387(10) 0.0381(10) -0.0153(8) -0.0090(8) -0.0036(8)
N6 0.0609(12) 0.0425(11) 0.0456(11) -0.0177(9) -0.0043(9) -0.0116(9)
C1 0.0408(11) 0.0452(12) 0.0418(12) -0.0203(10) -0.0076(9) -0.0031(9)
C2 0.0402(12) 0.0683(16) 0.0501(14) -0.0271(12) -0.0090(10) -0.0079(11)
C3 0.0379(12) 0.0779(18) 0.0520(14) -0.0277(13) -0.0017(10) -0.0143(11)
C4 0.0434(12) 0.0641(16) 0.0438(13) -0.0257(12) -0.0004(10) -0.0083(11)
C5 0.0413(11) 0.0448(12) 0.0403(12) -0.0201(10) -0.0055(9) -0.0053(9)
C6 0.0386(11) 0.0485(13) 0.0421(12) -0.0208(10) -0.0059(9) -0.0062(9)
C7 0.0411(11) 0.0465(13) 0.0428(12) -0.0230(10) -0.0086(9) -0.0031(9)
C8 0.0406(11) 0.0513(13) 0.0436(12) -0.0235(10) -0.0131(9) 0.0030(10)
C9 0.0355(11) 0.0534(14) 0.0456(12) -0.0242(11) -0.0104(9) 0.0022(9)
C10 0.0398(11) 0.0424(12) 0.0394(11) -0.0192(10) -0.0074(9) -0.0008(9)
C13 0.0444(12) 0.0515(14) 0.0383(11) -0.0236(10) -0.0101(9) 0.0056(10)
C11 0.0408(12) 0.0549(14) 0.0430(12) -0.0197(11) -0.0143(10) 0.0069(10)
C14 0.0629(15) 0.0542(15) 0.0513(14) -0.0281(12) -0.0144(12) 0.0008(12)
C12 0.0376(11) 0.0571(14) 0.0474(13) -0.0240(11) -0.0111(10) 0.0032(10)
C15 0.088(2) 0.0578(16) 0.0575(16) -0.0355(13) -0.0279(15) 0.0193(15)
C16 0.0701(19) 0.089(2) 0.0633(17) -0.0479(17) -0.0225(15) 0.0317(16)
C17 0.0480(14) 0.093(2) 0.0620(17) -0.0387(16) -0.0086(12) 0.0110(14)
C18 0.0483(13) 0.0612(16) 0.0519(14) -0.0269(12) -0.0091(11) 0.0024(11)
C19 0.0393(11) 0.0445(13) 0.0437(12) -0.0158(10) -0.0109(9) -0.0018(9)
C20 0.0515(13) 0.0591(15) 0.0454(13) -0.0191(12) -0.0137(11) 0.0037(11)
C21 0.0567(15) 0.0704(19) 0.0462(14) -0.0095(13) -0.0106(12) -0.0035(13)
C22 0.0481(14) 0.0551(16) 0.0699(18) -0.0027(14) -0.0139(13) -0.0104(12)
C23 0.0532(14) 0.0459(14) 0.0760(19) -0.0186(13) -0.0159(13) -0.0082(11)
C24 0.0496(13) 0.0491(14) 0.0545(14) -0.0230(12) -0.0142(11) -0.0038(10)
C25 0.0412(11) 0.0421(12) 0.0390(11) -0.0190(9) -0.0045(9) -0.0050(9)
C26 0.0420(12) 0.0540(14) 0.0387(12) -0.0181(10) -0.0006(9) -0.0154(10)
C27 0.0451(12) 0.0547(14) 0.0360(11) -0.0175(10) -0.0019(9) -0.0134(10)
C28 0.0391(11) 0.0417(12) 0.0389(11) -0.0192(9) -0.0031(9) -0.0061(9)
C29 0.0531(13) 0.0430(12) 0.0376(11) -0.0137(10) -0.0053(10) -0.0154(10)
C30 0.0530(13) 0.0443(13) 0.0359(11) -0.0143(10) -0.0074(10) -0.0112(10)
C31 0.0397(11) 0.0435(12) 0.0354(11) -0.0163(9) -0.0027(9) -0.0071(9)
C32 0.0365(11) 0.0474(12) 0.0356(11) -0.0190(9) -0.0017(8) -0.0080(9)
C33 0.0369(11) 0.0482(13) 0.0451(12) -0.0177(10) -0.0049(9) -0.0076(9)
C34 0.0367(12) 0.0647(16) 0.0640(16) -0.0332(13) -0.0056(11) -0.0039(11)
C35 0.0442(13) 0.086(2) 0.0483(14) -0.0307(14) 0.0057(11) -0.0128(13)
C36 0.0524(14) 0.0749(18) 0.0388(13) -0.0127(12) 0.0030(11) -0.0143(13)
C37 0.0502(13) 0.0513(14) 0.0387(12) -0.0112(10) -0.0035(10) -0.0047(11)
C38 0.0355(11) 0.0457(12) 0.0388(11) -0.0173(10) -0.0050(9) -0.0039(9)
C39 0.0458(12) 0.0603(15) 0.0421(12) -0.0205(11) -0.0090(10) -0.0052(11)
C40 0.0489(14) 0.0733(18) 0.0549(15) -0.0271(13) -0.0171(12) -0.0064(12)
C41 0.0391(12) 0.0745(18) 0.0668(17) -0.0338(14) -0.0102(12) -0.0065(12)
C42 0.0380(12) 0.0606(15) 0.0561(14) -0.0299(12) -0.0013(10) -0.0061(10)
C43 0.0379(11) 0.0482(13) 0.0431(12) -0.0221(10) -0.0044(9) -0.0046(9)
C51 0.0393(11) 0.0411(12) 0.0419(12) -0.0171(10) -0.0037(9) -0.0048(9)
C52 0.0416(12) 0.0498(14) 0.0488(13) -0.0203(11) 0.0003(10) -0.0088(10)
C53 0.0406(12) 0.0591(15) 0.0601(15) -0.0271(13) -0.0046(11) -0.0109(11)
C54 0.0440(12) 0.0542(14) 0.0499(13) -0.0238(11) -0.0121(10) -0.0041(10)
C55 0.0410(11) 0.0400(12) 0.0435(12) -0.0184(10) -0.0085(9) -0.0023(9)
C56 0.0398(11) 0.0421(12) 0.0439(12) -0.0168(10) -0.0056(9) -0.0075(9)
C57 0.0423(11) 0.0438(12) 0.0363(11) -0.0156(9) -0.0026(9) -0.0054(9)
C58 0.0473(12) 0.0441(13) 0.0392(12) -0.0137(10) -0.0040(9) -0.0097(10)
C59 0.0462(12) 0.0490(13) 0.0433(12) -0.0165(10) -0.0048(10) -0.0116(10)
C60 0.0419(12) 0.0536(14) 0.0369(11) -0.0193(10) -0.0034(9) -0.0042(10)
C61 0.0562(14) 0.0499(14) 0.0362(12) -0.0117(10) -0.0009(10) -0.0114(11)
C62 0.0499(13) 0.0453(13) 0.0431(12) -0.0162(10) 0.0005(10) -0.0114(10)
C63 0.0447(12) 0.0566(15) 0.0431(12) -0.0205(11) -0.0094(10) -0.0015(10)
C64 0.0495(14) 0.0656(17) 0.0706(17) -0.0333(14) -0.0070(12) -0.0007(12)
C65 0.0461(15) 0.085(2) 0.093(2) -0.0357(18) -0.0116(14) 0.0008(14)
C66 0.0596(18) 0.079(2) 0.084(2) -0.0211(17) -0.0240(15) -0.0168(15)
C67 0.0753(19) 0.0691(19) 0.076(2) -0.0279(16) -0.0303(16) -0.0079(15)
C68 0.0595(15) 0.0618(17) 0.0642(16) -0.0303(14) -0.0219(13) 0.0053(12)
C69 0.0545(14) 0.0430(13) 0.0376(12) -0.0146(10) -0.0006(10) -0.0008(10)
C70 0.088(2) 0.0592(17) 0.0416(14) -0.0197(12) -0.0108(13) 0.0017(14)
C71 0.153(4) 0.0598(19) 0.0392(15) -0.0215(13) 0.0085(19) -0.021(2)
C72 0.122(3) 0.064(2) 0.082(2) -0.0439(18) 0.052(2) -0.035(2)
C73 0.0705(18) 0.0555(17) 0.093(2) -0.0400(17) 0.0295(17) -0.0140(14)
C74 0.0525(14) 0.0477(14) 0.0586(15) -0.0182(12) 0.0021(12) -0.0041(11)
C75 0.0467(12) 0.0406(12) 0.0396(11) -0.0158(9) -0.0107(9) -0.0044(9)
C76 0.0483(12) 0.0464(13) 0.0436(12) -0.0184(10) -0.0104(10) -0.0095(10)
C77 0.0554(13) 0.0494(13) 0.0402(12) -0.0213(10) -0.0095(10) -0.0094(11)
C78 0.0497(12) 0.0389(12) 0.0386(11) -0.0153(9) -0.0071(9) -0.0055(9)
C79 0.0696(16) 0.0495(14) 0.0428(13) -0.0197(11) -0.0035(11) -0.0225(12)
C80 0.0703(16) 0.0527(14) 0.0413(13) -0.0234(11) -0.0055(11) -0.0192(12)
C81 0.0506(12) 0.0403(12) 0.0394(12) -0.0168(10) -0.0088(10) -0.0056(10)
C82 0.0436(12) 0.0427(13) 0.0510(13) -0.0231(11) -0.0074(10) -0.0037(9)
C83 0.0486(13) 0.0457(14) 0.0572(15) -0.0162(11) -0.0087(11) -0.0055(10)
C84 0.0547(16) 0.0439(15) 0.094(2) -0.0147(15) -0.0048(15) -0.0061(12)
C85 0.0593(18) 0.0559(19) 0.150(3) -0.055(2) -0.003(2) -0.0078(14)
C86 0.0664(19) 0.093(3) 0.133(3) -0.084(2) -0.014(2) -0.0094(17)
C87 0.0625(16) 0.0729(19) 0.0754(18) -0.0466(16) -0.0185(14) -0.0010(13)
C88 0.0450(12) 0.0475(13) 0.0380(12) -0.0132(10) -0.0092(9) -0.0039(10)
C89 0.0508(14) 0.0632(16) 0.0453(13) -0.0213(12) -0.0072(11) 0.0025(12)
C90 0.0506(14) 0.081(2) 0.0433(14) -0.0173(14) -0.0037(11) -0.0055(13)
C91 0.0632(17) 0.0707(19) 0.0525(16) -0.0123(14) -0.0013(13) -0.0213(14)
C92 0.0670(16) 0.0547(16) 0.0560(16) -0.0168(13) -0.0004(13) -0.0200(13)
C93 0.0499(13) 0.0468(13) 0.0417(12) -0.0158(10) -0.0055(10) -0.0093(10)

loop_
_atom_type_symbol
_atom_type_description
_atom_type_scat_dispersion_real
_atom_type_scat_dispersion_imag
_atom_type_scat_source
C C 0.0033 0.0016 'International Tables Vol C Tables 4.2.6.8 and 6.1.1.4'
H H 0.0000 0.0000 'International Tables Vol C Tables 4.2.6.8 and 6.1.1.4'
N N 0.0061 0.0033 'International Tables Vol C Tables 4.2.6.8 and 6.1.1.4'

loop_
_geom_angle_atom_site_label_1
_geom_angle_atom_site_label_2
_geom_angle_atom_site_label_3
_geom_angle
C19 N1 C10 120.61(18)
C19 N1 C13 117.03(18)
C10 N1 C13 116.69(17)
C31 N2 C38 106.19(16)
C31 N2 C32 129.27(17)
C38 N2 C32 122.78(16)
C31 N3 C43 105.42(17)
C69 N4 C60 119.80(18)
C69 N4 C63 120.55(19)
C60 N4 C63 118.77(18)
C81 N5 C88 106.29(18)
C81 N5 C82 128.20(18)
C88 N5 C82 123.89(19)
C81 N6 C93 105.38(19)
C6 C1 C2 118.2(2)
C6 C1 C7 119.82(19)
C2 C1 C7 121.96(19)
C3 C2 C1 120.5(2)
C4 C3 C2 120.7(2)
C3 C4 C5 120.5(2)
C4 C5 C6 117.91(19)
C4 C5 C25 122.80(19)
C6 C5 C25 119.27(19)
C1 C6 C5 122.2(2)
C8 C7 C12 117.0(2)
C8 C7 C1 120.48(19)
C12 C7 C1 122.52(19)
C9 C8 C7 121.9(2)
C10 C9 C8 120.6(2)
C9 C10 C11 118.09(19)
C9 C10 N1 121.24(19)
C11 C10 N1 120.66(18)
C14 C13 C18 119.9(2)
C14 C13 N1 119.3(2)
C18 C13 N1 120.7(2)
C12 C11 C10 120.88(19)
C13 C14 C15 119.9(3)
C11 C12 C7 121.5(2)
C16 C15 C14 120.4(3)
C15 C16 C17 119.8(3)
C16 C17 C18 120.5(3)
C17 C18 C13 119.4(3)
C24 C19 C20 118.7(2)
C24 C19 N1 122.5(2)
C20 C19 N1 118.8(2)
C21 C20 C19 120.0(2)
C20 C21 C22 121.1(3)
C23 C22 C21 118.9(2)
C22 C23 C24 121.2(3)
C23 C24 C19 120.0(2)
C30 C25 C26 117.26(19)
C30 C25 C5 119.87(19)
C26 C25 C5 122.86(19)
C27 C26 C25 121.4(2)
C26 C27 C28 120.7(2)
C27 C28 C29 117.91(19)
C27 C28 C31 124.13(19)
C29 C28 C31 117.80(18)
C30 C29 C28 121.2(2)
C29 C30 C25 121.5(2)
N3 C31 N2 112.67(17)
N3 C31 C28 121.84(18)
N2 C31 C28 125.42(18)
C37 C32 C33 120.6(2)
C37 C32 N2 119.01(19)
C33 C32 N2 120.28(19)
C34 C33 C32 118.9(2)
C35 C34 C33 120.4(2)
C36 C35 C34 120.3(2)
C35 C36 C37 119.9(2)
C32 C37 C36 119.9(2)
C39 C38 N2 132.07(19)
C39 C38 C43 122.65(19)
N2 C38 C43 105.24(17)
C40 C39 C38 116.1(2)
C39 C40 C41 122.0(2)
C42 C41 C40 121.6(2)
C41 C42 C43 117.7(2)
N3 C43 C42 129.6(2)
N3 C43 C38 110.46(18)
C42 C43 C38 120.0(2)
C56 C51 C52 117.6(2)
C56 C51 C57 120.53(18)
C52 C51 C57 121.87(19)
C53 C52 C51 120.5(2)
C54 C53 C52 120.9(2)
C53 C54 C55 120.5(2)
C56 C55 C54 117.6(2)
C56 C55 C75 120.09(18)
C54 C55 C75 122.27(19)
C55 C56 C51 122.83(19)
C58 C57 C62 117.3(2)
C58 C57 C51 121.05(19)
C62 C57 C51 121.7(2)
C59 C58 C57 121.7(2)
C58 C59 C60 120.3(2)
C59 C60 C61 118.6(2)
C59 C60 N4 120.8(2)
C61 C60 N4 120.5(2)
C62 C61 C60 120.7(2)
C61 C62 C57 121.3(2)
C64 C63 C68 119.3(2)
C64 C63 N4 119.6(2)
C68 C63 N4 121.1(2)
C63 C64 C65 119.9(3)
C66 C65 C64 120.5(3)
C67 C66 C65 119.8(3)
C66 C67 C68 120.2(3)
C67 C68 C63 120.3(3)
C70 C69 C74 118.3(2)
C70 C69 N4 120.3(2)
C74 C69 N4 121.4(2)
C69 C70 C71 119.9(3)
C72 C71 C70 121.2(3)
C73 C72 C71 118.7(3)
C72 C73 C74 121.4(3)
C73 C74 C69 120.5(3)
C80 C75 C76 117.2(2)
C80 C75 C55 120.51(19)
C76 C75 C55 122.27(19)
C77 C76 C75 121.5(2)
C76 C77 C78 120.6(2)
C79 C78 C77 118.1(2)
C79 C78 C81 117.87(19)
C77 C78 C81 123.95(19)
C80 C79 C78 121.0(2)
C79 C80 C75 121.5(2)
N6 C81 N5 112.65(19)
N6 C81 C78 122.6(2)
N5 C81 C78 124.74(19)
C87 C82 C83 120.9(2)
C87 C82 N5 119.5(2)
C83 C82 N5 119.5(2)
C84 C83 C82 119.2(2)
C85 C84 C83 120.4(3)
C86 C85 C84 120.1(3)
C85 C86 C87 120.7(3)
C82 C87 C86 118.7(3)
C89 C88 C93 122.7(2)
C89 C88 N5 132.3(2)
C93 C88 N5 105.07(19)
C90 C89 C88 116.8(2)
C89 C90 C91 121.1(2)
C92 C91 C90 121.9(3)
C91 C92 C93 117.9(3)
N6 C93 C92 129.8(2)
N6 C93 C88 110.60(19)
C92 C93 C88 119.6(2)

loop_
_geom_bond_atom_site_label_1
_geom_bond_atom_site_label_2
_geom_bond_distance
N1 C19 1.420(3)
N1 C10 1.421(3)
N1 C13 1.433(3)
N2 C31 1.385(3)
N2 C38 1.396(2)
N2 C32 1.434(2)
N3 C31 1.318(3)
N3 C43 1.384(3)
N4 C69 1.406(3)
N4 C60 1.423(3)
N4 C63 1.426(3)
N5 C81 1.386(3)
N5 C88 1.395(3)
N5 C82 1.430(3)
N6 C81 1.312(3)
N6 C93 1.386(3)
C1 C6 1.387(3)
C1 C2 1.393(3)
C1 C7 1.483(3)
C2 C3 1.380(3)
C3 C4 1.380(3)
C4 C5 1.393(3)
C5 C6 1.399(3)
C5 C25 1.483(3)
C7 C8 1.389(3)
C7 C12 1.393(3)
C8 C9 1.385(3)
C9 C10 1.383(3)
C10 C11 1.393(3)
C13 C14 1.383(3)
C13 C18 1.385(3)
C11 C12 1.380(3)
C14 C15 1.386(3)
C15 C16 1.364(4)
C16 C17 1.383(4)
C17 C18 1.384(3)
C19 C24 1.393(3)
C19 C20 1.394(3)
C20 C21 1.376(3)
C21 C22 1.376(4)
C22 C23 1.372(4)
C23 C24 1.374(3)
C25 C30 1.390(3)
C25 C26 1.391(3)
C26 C27 1.386(3)
C27 C28 1.387(3)
C28 C29 1.390(3)
C28 C31 1.462(3)
C29 C30 1.373(3)
C32 C37 1.378(3)
C32 C33 1.387(3)
C33 C34 1.383(3)
C34 C35 1.378(3)
C35 C36 1.372(4)
C36 C37 1.379(3)
C38 C39 1.386(3)
C38 C43 1.399(3)
C39 C40 1.379(3)
C40 C41 1.394(3)
C41 C42 1.372(3)
C42 C43 1.393(3)
C51 C56 1.395(3)
C51 C52 1.395(3)
C51 C57 1.483(3)
C52 C53 1.381(3)
C53 C54 1.379(3)
C54 C55 1.396(3)
C55 C56 1.392(3)
C55 C75 1.487(3)
C57 C58 1.392(3)
C57 C62 1.395(3)
C58 C59 1.382(3)
C59 C60 1.383(3)
C60 C61 1.393(3)
C61 C62 1.378(3)
C63 C64 1.379(3)
C63 C68 1.384(3)
C64 C65 1.386(4)
C65 C66 1.371(4)
C66 C67 1.370(4)
C67 C68 1.380(4)
C69 C70 1.387(3)
C69 C74 1.392(3)
C70 C71 1.392(4)
C71 C72 1.373(5)
C72 C73 1.364(5)
C73 C74 1.378(4)
C75 C80 1.390(3)
C75 C76 1.392(3)
C76 C77 1.383(3)
C77 C78 1.389(3)
C78 C79 1.388(3)
C78 C81 1.469(3)
C79 C80 1.376(3)
C82 C87 1.381(3)
C82 C83 1.383(3)
C83 C84 1.381(3)
C84 C85 1.372(4)
C85 C86 1.369(5)
C86 C87 1.388(4)
C88 C89 1.383(3)
C88 C93 1.395(3)
C89 C90 1.378(4)
C90 C91 1.391(4)
C91 C92 1.372(4)
C92 C93 1.388(3)
